data_8102008
loop_
_publ_author_name
'Frey, W.'
'Shiva, S.'
'J\"ager, V.'

_publ_section_title
;
Crystal structure of rel-(3aR,6aS)-6-methyl-3,6a-di-phenyl-3a,4,6,
6a-tetrahydro-isoxazolo[5,4-c]isoxazole, C~17~H~16~N~2~O~2~
;
_journal_issue 3
_journal_name_full 'Zeitschrift f\"ur Kristallographie - New Crystal Structures'
_journal_page_first 349
_journal_page_last 351
_journal_volume 221
_journal_year 2006
_chemical_formula_sum 'C17 H16 N2 O2'
_chemical_formula_weight 280.32
_chemical_melting_point 404.0(10)
_chemical_name_systematic
; 
rel-(3aR,6aS)-6-methyl-3,6a-diphenyl-3a,4,6,6a-tetrahydro-
isoxazolo[5,4-c]isoxazole 
;
_space_group_IT_number 29
_symmetry_cell_setting orthorhombic
_symmetry_space_group_name_Hall 'P 2c -2ac'
_symmetry_space_group_name_H-M 'P c a 21'
_atom_sites_solution_hydrogens geom
_atom_sites_solution_primary direct
_atom_sites_solution_secondary difmap
_audit_creation_method SHELXL-97
_cell_angle_alpha 90.00
_cell_angle_beta 90.00
_cell_angle_gamma 90.00
_cell_formula_units_Z 8
_cell_length_a 5.6406(8)
_cell_length_b 30.292(4)
_cell_length_c 16.925(3)
_cell_measurement_reflns_used 30
_cell_measurement_temperature 293(2)
_cell_measurement_theta_max 22.5
_cell_measurement_theta_min 17.5
_cell_volume 2891.9(8)
_computing_cell_refinement 'Bruker Xscans, Release 2.31'
_computing_data_collection 'Bruker Xscans, Release 2.31'
_computing_data_reduction 'Bruker Xscans, Release 2.31'
_computing_molecular_graphics 'SHELXTL-plus, XP (Sheldrick, 1991)'
_computing_structure_refinement 'SHELXL-97 (Sheldrick, 1997)'
_computing_structure_solution 'SHELXS-97 (Sheldrick, 1990)'
_diffrn_ambient_temperature 293(2)
_diffrn_measured_fraction_theta_full 0.938
_diffrn_measured_fraction_theta_max 0.938
_diffrn_measurement_device_type 'Siemens P4'
_diffrn_measurement_method omega
_diffrn_radiation_monochromator graphite
_diffrn_radiation_source 'fine-focus sealed tube'
_diffrn_radiation_type CuK\a
_diffrn_radiation_wavelength 1.54178
_diffrn_reflns_av_R_equivalents 0.0321
_diffrn_reflns_av_sigmaI/netI 0.0719
_diffrn_reflns_limit_h_max 6
_diffrn_reflns_limit_h_min -6
_diffrn_reflns_limit_k_max 36
_diffrn_reflns_limit_k_min -36
_diffrn_reflns_limit_l_max 17
_diffrn_reflns_limit_l_min -16
_diffrn_reflns_number 4723
_diffrn_reflns_theta_full 67.48
_diffrn_reflns_theta_max 67.48
_diffrn_reflns_theta_min 2.92
_diffrn_standards_interval_count 100
_diffrn_standards_number 3
_exptl_absorpt_coefficient_mu 0.690
_exptl_absorpt_correction_type none
_exptl_crystal_colour colorless
_exptl_crystal_density_diffrn 1.288
_exptl_crystal_density_method 'not measured'
_exptl_crystal_description plate
_exptl_crystal_F_000 1184
_exptl_crystal_size_max 0.50
_exptl_crystal_size_mid 0.40
_exptl_crystal_size_min 0.05
_refine_diff_density_max 0.434
_refine_diff_density_min -0.266
_refine_diff_density_rms 0.080
_refine_ls_abs_structure_details 'Flack H D (1983), Acta Cryst. A39, 876-881'
_refine_ls_abs_structure_Flack 0.8(6)
_refine_ls_extinction_coef 0.0044(4)
_refine_ls_extinction_expression Fc^*^=kFc[1+0.001xFc^2^\l^3^/sin(2\q)]^-1/4^
_refine_ls_extinction_method SHELXL
_refine_ls_goodness_of_fit_ref 1.009
_refine_ls_hydrogen_treatment mixed
_refine_ls_matrix_type full
_refine_ls_number_parameters 380
_refine_ls_number_reflns 4515
_refine_ls_number_restraints 1
_refine_ls_restrained_S_all 1.009
_refine_ls_R_factor_all 0.1360
_refine_ls_R_factor_gt 0.0836
_refine_ls_shift/su_max 0.000
_refine_ls_shift/su_mean 0.000
_refine_ls_structure_factor_coef Fsqd
_refine_ls_weighting_details 'calc w=1/[\s^2^(Fo^2^)+(0.0915P)^2^+2.2345P] where P=(Fo^2^+2Fc^2^)/3'
_refine_ls_weighting_scheme calc
_refine_ls_wR_factor_gt 0.1927
_refine_ls_wR_factor_ref 0.2355
_reflns_number_gt 2370
_reflns_number_total 4515
_reflns_threshold_expression >2sigma(I)
_cod_data_source_file 1267-1823.cff
_cod_data_source_block w1217ssh
_cod_depositor_comments
;
The following automatic conversions were performed:

'_chemical_melting_point' value '403-405 K' was changed to
'404.0(10)' - the average value was taken and precision was
estimated.

Automatic conversion script
Id: cif_fix_values 1569 2011-02-09 13:29:24Z adriana 
;
_cod_original_cell_volume 2891.9(7)
_cod_original_sg_symbol_H-M Pca2(1)
_cod_database_code 8102008

loop_
_symmetry_equiv_pos_as_xyz
'x, y, z'
'-x, -y, z+1/2'
'x+1/2, -y, z'
'-x+1/2, y, z+1/2'

loop_
_atom_site_label
_atom_site_type_symbol
_atom_site_fract_x
_atom_site_fract_y
_atom_site_fract_z
_atom_site_U_iso_or_equiv
_atom_site_adp_type
_atom_site_occupancy
_atom_site_symmetry_multiplicity
_atom_site_Wyckoff_symbol
_atom_site_calc_flag
_atom_site_refinement_flags
_atom_site_disorder_assembly
_atom_site_disorder_group
O1A O 0.6975(7) 0.37839(12) 0.2858(3) 0.0600(11) Uani 1 4 a d . . .
N1A N 0.6961(9) 0.33187(15) 0.2950(3) 0.0602(13) Uani 1 4 a d . . .
C1A C 0.9371(9) 0.39559(17) 0.2905(4) 0.0521(14) Uani 1 4 a d . . .
O2A O 0.9748(10) 0.40150(16) 0.4225(3) 0.0772(15) Uani 1 4 a d . . .
N2A N 0.9710(9) 0.42842(16) 0.3505(3) 0.0602(14) Uani 1 4 a d . . .
C2A C 1.0842(11) 0.35561(18) 0.3171(4) 0.0549(15) Uani 1 4 a d . . .
H2A H 1.2230 0.3506 0.2834 0.066 Uiso 1 4 a calc R . .
C3A C 0.9063(11) 0.31889(19) 0.3113(4) 0.0572(15) Uani 1 4 a d . . .
C4A C 1.1527(14) 0.3694(2) 0.4020(4) 0.0721(19) Uani 1 4 a d . . .
H4A1 H 1.1478 0.3443 0.4376 0.087 Uiso 1 4 a calc R . .
H4A2 H 1.3100 0.3822 0.4034 0.087 Uiso 1 4 a calc R . .
C5A C 0.7727(13) 0.4598(2) 0.3587(4) 0.075(2) Uani 1 4 a d . . .
H5A1 H 0.8084 0.4806 0.3997 0.113 Uiso 1 4 a calc R . .
H5A2 H 0.6308 0.4439 0.3720 0.113 Uiso 1 4 a calc R . .
H5A3 H 0.7498 0.4752 0.3097 0.113 Uiso 1 4 a calc R . .
C6A C 0.9986(11) 0.41524(18) 0.2100(4) 0.0521(15) Uani 1 4 a d . . .
C7A C 1.2135(11) 0.4369(2) 0.1996(4) 0.0626(17) Uani 1 4 a d . . .
H7A H 1.3178 0.4399 0.2417 0.075 Uiso 1 4 a calc R . .
C8A C 1.2717(14) 0.4540(2) 0.1263(5) 0.081(2) Uani 1 4 a d . . .
H8A H 1.4142 0.4690 0.1203 0.097 Uiso 1 4 a calc R . .
C9A C 1.1278(17) 0.4494(2) 0.0638(5) 0.085(2) Uani 1 4 a d . . .
H9A H 1.1709 0.4610 0.0150 0.102 Uiso 1 4 a calc R . .
C10A C 0.9203(17) 0.4278(2) 0.0720(5) 0.086(2) Uani 1 4 a d . . .
H10A H 0.8230 0.4241 0.0282 0.103 Uiso 1 4 a calc R . .
C11A C 0.8480(13) 0.4108(2) 0.1451(4) 0.0650(18) Uani 1 4 a d . . .
H11A H 0.7021 0.3968 0.1503 0.078 Uiso 1 4 a calc R . .
C12A C 0.9590(12) 0.2719(2) 0.3211(4) 0.0623(17) Uani 1 4 a d . . .
C13A C 0.7986(14) 0.2399(2) 0.2942(5) 0.082(2) Uani 1 4 a d . . .
H13A H 0.6576 0.2482 0.2699 0.099 Uiso 1 4 a calc R . .
C14A C 0.8536(15) 0.1957(2) 0.3044(6) 0.103(3) Uani 1 4 a d . . .
H14A H 0.7484 0.1743 0.2864 0.124 Uiso 1 4 a calc R . .
C15A C 1.0582(17) 0.1828(3) 0.3402(6) 0.096(3) Uani 1 4 a d . . .
H15A H 1.0894 0.1530 0.3480 0.116 Uiso 1 4 a calc R . .
C16A C 1.2190(16) 0.2141(2) 0.3647(5) 0.082(2) Uani 1 4 a d . . .
H16A H 1.3602 0.2051 0.3879 0.098 Uiso 1 4 a calc R . .
C17A C 1.1749(14) 0.2588(2) 0.3555(5) 0.079(2) Uani 1 4 a d . . .
H17A H 1.2854 0.2797 0.3718 0.095 Uiso 1 4 a calc R . .
O1B O 0.7539(8) 0.12293(12) 0.0360(3) 0.0600(11) Uani 1 4 a d . . .
N1B N 0.7591(10) 0.16941(16) 0.0470(4) 0.0630(14) Uani 1 4 a d . . .
C1B C 0.9881(10) 0.10469(17) 0.0358(4) 0.0517(14) Uani 1 4 a d . . .
N2B N 1.0200(10) 0.07146(16) 0.0971(3) 0.0659(15) Uani 1 4 a d . . .
O2B O 1.0267(10) 0.09811(17) 0.1700(3) 0.0797(15) Uani 1 4 a d . . .
C2B C 1.1460(11) 0.14389(19) 0.0646(4) 0.0591(17) Uani 1 4 a d . . .
H2B H 1.2854 0.1486 0.0311 0.071 Uiso 1 4 a calc R . .
C3B C 0.9718(12) 0.18126(18) 0.0603(4) 0.0612(17) Uani 1 4 a d . . .
C4B C 1.2112(15) 0.1298(2) 0.1493(4) 0.075(2) Uani 1 4 a d . . .
H4B1 H 1.3668 0.1163 0.1509 0.090 Uiso 1 4 a calc R . .
H4B2 H 1.2092 0.1549 0.1849 0.090 Uiso 1 4 a calc R . .
C5B C 0.8119(14) 0.0408(2) 0.1066(5) 0.082(2) Uani 1 4 a d . . .
H5B1 H 0.8447 0.0199 0.1478 0.123 Uiso 1 4 a calc R . .
H5B2 H 0.7848 0.0254 0.0579 0.123 Uiso 1 4 a calc R . .
H5B3 H 0.6734 0.0576 0.1201 0.123 Uiso 1 4 a calc R . .
C6B C 1.0479(11) 0.08563(19) -0.0437(4) 0.0546(15) Uani 1 4 a d . . .
C7B C 0.8967(14) 0.0918(2) -0.1084(4) 0.0721(19) Uani 1 4 a d . . .
H7B H 0.7553 0.1072 -0.1020 0.087 Uiso 1 4 a calc R . .
C8B C 0.9564(17) 0.0751(3) -0.1814(5) 0.088(2) Uani 1 4 a d . . .
H8B H 0.8560 0.0797 -0.2242 0.106 Uiso 1 4 a calc R . .
C9B C 1.1568(18) 0.0525(3) -0.1913(5) 0.091(3) Uani 1 4 a d . . .
H9B H 1.1957 0.0416 -0.2409 0.109 Uiso 1 4 a calc R . .
C10B C 1.3063(15) 0.0453(2) -0.1286(5) 0.085(2) Uani 1 4 a d . . .
H10B H 1.4435 0.0289 -0.1362 0.102 Uiso 1 4 a calc R . .
C11B C 1.2564(11) 0.0624(2) -0.0532(4) 0.0639(17) Uani 1 4 a d . . .
H11B H 1.3601 0.0581 -0.0112 0.077 Uiso 1 4 a calc R . .
C12B C 1.0355(12) 0.22784(19) 0.0709(4) 0.0640(18) Uani 1 4 a d . . .
C13B C 1.2486(14) 0.2402(2) 0.1073(5) 0.075(2) Uani 1 4 a d . . .
H13B H 1.3554 0.2188 0.1241 0.090 Uiso 1 4 a calc R . .
C14B C 1.2991(14) 0.2847(2) 0.1181(5) 0.082(2) Uani 1 4 a d . . .
H14B H 1.4362 0.2930 0.1447 0.098 Uiso 1 4 a calc R . .
C15B C 1.1485(16) 0.3163(3) 0.0897(5) 0.088(2) Uani 1 4 a d . . .
H15B H 1.1874 0.3459 0.0955 0.105 Uiso 1 4 a calc R . .
C16B C 0.9411(16) 0.3049(2) 0.0529(6) 0.096(3) Uani 1 4 a d . . .
H16B H 0.8407 0.3269 0.0343 0.115 Uiso 1 4 a calc R . .
C17B C 0.8788(14) 0.2609(2) 0.0430(5) 0.084(2) Uani 1 4 a d . . .
H17B H 0.7370 0.2533 0.0186 0.101 Uiso 1 4 a calc R . .

loop_
_atom_site_aniso_label
_atom_site_aniso_U_11
_atom_site_aniso_U_22
_atom_site_aniso_U_33
_atom_site_aniso_U_23
_atom_site_aniso_U_13
_atom_site_aniso_U_12
O1A 0.049(2) 0.053(2) 0.078(3) 0.007(2) 0.001(2) -0.0043(17)
N1A 0.060(3) 0.046(3) 0.075(4) 0.004(3) 0.005(3) 0.000(2)
C1A 0.049(3) 0.047(3) 0.060(4) 0.004(3) 0.004(3) -0.005(2)
O2A 0.093(4) 0.080(3) 0.058(3) 0.001(2) 0.002(3) 0.013(3)
N2A 0.072(3) 0.057(3) 0.052(3) -0.004(2) 0.007(3) 0.004(3)
C2A 0.056(3) 0.049(3) 0.060(4) 0.001(3) -0.003(3) 0.000(3)
C3A 0.057(3) 0.053(3) 0.062(4) 0.003(3) 0.004(3) -0.009(3)
C4A 0.084(5) 0.071(4) 0.061(5) 0.001(4) -0.007(4) 0.003(4)
C5A 0.084(5) 0.062(4) 0.081(5) -0.011(4) 0.008(4) 0.018(4)
C6A 0.056(3) 0.045(3) 0.055(4) 0.001(3) 0.004(3) 0.000(3)
C7A 0.054(4) 0.060(4) 0.074(5) 0.010(3) 0.001(3) -0.008(3)
C8A 0.076(5) 0.063(4) 0.103(7) 0.022(4) 0.022(5) 0.011(4)
C9A 0.113(7) 0.073(5) 0.067(6) 0.016(4) 0.023(5) 0.012(5)
C10A 0.117(7) 0.077(5) 0.063(5) 0.004(4) -0.005(5) 0.011(5)
C11A 0.070(4) 0.061(4) 0.064(5) -0.004(3) 0.000(4) 0.001(3)
C12A 0.066(4) 0.054(4) 0.067(5) 0.008(3) 0.012(3) -0.003(3)
C13A 0.084(5) 0.056(4) 0.107(7) 0.010(4) 0.008(5) -0.003(4)
C14A 0.099(6) 0.057(4) 0.153(9) 0.004(5) 0.005(7) -0.007(4)
C15A 0.106(7) 0.059(4) 0.125(8) 0.012(5) 0.030(6) 0.009(5)
C16A 0.084(5) 0.063(4) 0.097(6) 0.015(4) 0.014(5) 0.009(4)
C17A 0.087(5) 0.060(4) 0.089(6) 0.009(4) -0.010(5) 0.002(4)
O1B 0.047(2) 0.052(2) 0.081(3) -0.004(2) 0.010(2) 0.0075(19)
N1B 0.053(3) 0.052(3) 0.084(4) -0.005(3) 0.010(3) 0.005(3)
C1B 0.049(3) 0.045(3) 0.061(4) 0.001(3) -0.001(3) 0.009(2)
N2B 0.077(4) 0.057(3) 0.063(4) 0.010(3) 0.000(3) 0.003(3)
O2B 0.105(4) 0.082(3) 0.052(3) 0.001(2) 0.000(3) -0.003(3)
C2B 0.053(3) 0.058(4) 0.067(5) 0.005(3) -0.005(3) 0.007(3)
C3B 0.064(4) 0.044(3) 0.076(5) -0.001(3) 0.010(4) 0.013(3)
C4B 0.095(6) 0.067(4) 0.064(5) 0.005(4) -0.005(4) -0.004(4)
C5B 0.104(6) 0.061(4) 0.081(6) 0.016(4) 0.007(5) -0.013(4)
C6B 0.058(3) 0.045(3) 0.060(4) -0.004(3) 0.012(3) 0.004(3)
C7B 0.087(5) 0.067(4) 0.063(5) 0.007(3) -0.008(4) 0.004(4)
C8B 0.118(7) 0.095(6) 0.052(5) -0.004(4) 0.011(5) -0.002(5)
C9B 0.136(8) 0.072(5) 0.064(6) -0.013(4) 0.035(6) -0.036(5)
C10B 0.091(6) 0.061(4) 0.103(7) -0.019(4) 0.018(5) -0.003(4)
C11B 0.061(4) 0.060(4) 0.072(5) -0.010(3) 0.010(3) 0.013(3)
C12B 0.065(4) 0.052(3) 0.075(5) -0.002(3) 0.012(4) 0.007(3)
C13B 0.078(4) 0.059(4) 0.088(6) -0.005(4) 0.002(4) 0.005(4)
C14B 0.085(5) 0.063(4) 0.098(6) -0.008(4) 0.007(5) -0.001(4)
C15B 0.104(6) 0.065(4) 0.094(6) -0.011(4) 0.017(5) 0.002(4)
C16B 0.105(7) 0.049(4) 0.133(8) 0.003(5) 0.008(6) 0.011(4)
C17B 0.094(5) 0.062(4) 0.097(6) 0.004(4) -0.004(5) 0.017(4)

loop_
_atom_type_symbol
_atom_type_description
_atom_type_scat_dispersion_real
_atom_type_scat_dispersion_imag
_atom_type_scat_source
C C 0.0181 0.0091 'International Tables Vol C Tables 4.2.6.8 and 6.1.1.4'
H H 0.0000 0.0000 'International Tables Vol C Tables 4.2.6.8 and 6.1.1.4'
N N 0.0311 0.0180 'International Tables Vol C Tables 4.2.6.8 and 6.1.1.4'
O O 0.0492 0.0322 'International Tables Vol C Tables 4.2.6.8 and 6.1.1.4'

loop_
_geom_angle_atom_site_label_1
_geom_angle_atom_site_label_2
_geom_angle_atom_site_label_3
_geom_angle
_geom_angle_site_symmetry_1
_geom_angle_site_symmetry_3
_geom_angle_publ_flag
N1A O1A C1A 110.9(4) . . ?
C3A N1A O1A 108.9(5) . . ?
N2A C1A O1A 114.4(5) . . ?
N2A C1A C6A 109.3(4) . . ?
O1A C1A C6A 107.6(5) . . ?
N2A C1A C2A 105.6(5) . . ?
O1A C1A C2A 103.7(4) . . ?
C6A C1A C2A 116.5(5) . . ?
C4A O2A N2A 100.7(5) . . ?
C1A N2A O2A 101.8(4) . . ?
C1A N2A C5A 114.4(5) . . ?
O2A N2A C5A 106.9(5) . . ?
C3A C2A C1A 101.8(5) . . ?
C3A C2A C4A 115.3(6) . . ?
C1A C2A C4A 101.2(5) . . ?
C3A C2A H2A 112.5 . . ?
C1A C2A H2A 112.5 . . ?
C4A C2A H2A 112.5 . . ?
N1A C3A C12A 120.8(5) . . ?
N1A C3A C2A 113.9(5) . . ?
C12A C3A C2A 125.3(6) . . ?
O2A C4A C2A 103.4(5) . . ?
O2A C4A H4A1 111.1 . . ?
C2A C4A H4A1 111.1 . . ?
O2A C4A H4A2 111.1 . . ?
C2A C4A H4A2 111.1 . . ?
H4A1 C4A H4A2 109.0 . . ?
N2A C5A H5A1 109.5 . . ?
N2A C5A H5A2 109.5 . . ?
H5A1 C5A H5A2 109.5 . . ?
N2A C5A H5A3 109.5 . . ?
H5A1 C5A H5A3 109.5 . . ?
H5A2 C5A H5A3 109.5 . . ?
C7A C6A C11A 118.5(6) . . ?
C7A C6A C1A 119.7(6) . . ?
C11A C6A C1A 121.8(5) . . ?
C8A C7A C6A 119.8(7) . . ?
C8A C7A H7A 120.1 . . ?
C6A C7A H7A 120.1 . . ?
C9A C8A C7A 121.6(8) . . ?
C9A C8A H8A 119.2 . . ?
C7A C8A H8A 119.2 . . ?
C8A C9A C10A 119.6(8) . . ?
C8A C9A H9A 120.2 . . ?
C10A C9A H9A 120.2 . . ?
C9A C10A C11A 121.5(8) . . ?
C9A C10A H10A 119.3 . . ?
C11A C10A H10A 119.3 . . ?
C6A C11A C10A 118.8(7) . . ?
C6A C11A H11A 120.6 . . ?
C10A C11A H11A 120.6 . . ?
C13A C12A C17A 120.0(6) . . ?
C13A C12A C3A 120.3(6) . . ?
C17A C12A C3A 119.7(6) . . ?
C14A C13A C12A 118.9(8) . . ?
C14A C13A H13A 120.5 . . ?
C12A C13A H13A 120.5 . . ?
C15A C14A C13A 121.4(8) . . ?
C15A C14A H14A 119.3 . . ?
C13A C14A H14A 119.3 . . ?
C14A C15A C16A 119.8(7) . . ?
C14A C15A H15A 120.1 . . ?
C16A C15A H15A 120.1 . . ?
C15A C16A C17A 121.4(8) . . ?
C15A C16A H16A 119.3 . . ?
C17A C16A H16A 119.3 . . ?
C16A C17A C12A 118.4(7) . . ?
C16A C17A H17A 120.8 . . ?
C12A C17A H17A 120.8 . . ?
N1B O1B C1B 111.3(4) . . ?
C3B N1B O1B 108.8(5) . . ?
O1B C1B N2B 112.3(5) . . ?
O1B C1B C6B 110.9(5) . . ?
N2B C1B C6B 110.2(5) . . ?
O1B C1B C2B 103.4(4) . . ?
N2B C1B C2B 103.4(5) . . ?
C6B C1B C2B 116.3(5) . . ?
C1B N2B O2B 102.8(4) . . ?
C1B N2B C5B 113.9(5) . . ?
O2B N2B C5B 105.5(5) . . ?
C4B O2B N2B 100.2(5) . . ?
C3B C2B C4B 114.1(6) . . ?
C3B C2B C1B 100.7(5) . . ?
C4B C2B C1B 102.5(5) . . ?
C3B C2B H2B 112.8 . . ?
C4B C2B H2B 112.8 . . ?
C1B C2B H2B 112.8 . . ?
N1B C3B C12B 121.6(5) . . ?
N1B C3B C2B 114.4(5) . . ?
C12B C3B C2B 124.0(6) . . ?
O2B C4B C2B 103.6(6) . . ?
O2B C4B H4B1 111.0 . . ?
C2B C4B H4B1 111.0 . . ?
O2B C4B H4B2 111.0 . . ?
C2B C4B H4B2 111.0 . . ?
H4B1 C4B H4B2 109.0 . . ?
N2B C5B H5B1 109.5 . . ?
N2B C5B H5B2 109.5 . . ?
H5B1 C5B H5B2 109.5 . . ?
N2B C5B H5B3 109.5 . . ?
H5B1 C5B H5B3 109.5 . . ?
H5B2 C5B H5B3 109.5 . . ?
C11B C6B C7B 119.7(6) . . ?
C11B C6B C1B 119.5(6) . . ?
C7B C6B C1B 120.8(6) . . ?
C8B C7B C6B 120.3(7) . . ?
C8B C7B H7B 119.9 . . ?
C6B C7B H7B 119.9 . . ?
C9B C8B C7B 120.5(8) . . ?
C9B C8B H8B 119.7 . . ?
C7B C8B H8B 119.7 . . ?
C8B C9B C10B 120.4(8) . . ?
C8B C9B H9B 119.8 . . ?
C10B C9B H9B 119.8 . . ?
C9B C10B C11B 121.4(8) . . ?
C9B C10B H10B 119.3 . . ?
C11B C10B H10B 119.3 . . ?
C6B C11B C10B 117.7(7) . . ?
C6B C11B H11B 121.2 . . ?
C10B C11B H11B 121.2 . . ?
C13B C12B C17B 119.5(6) . . ?
C13B C12B C3B 121.4(6) . . ?
C17B C12B C3B 119.1(7) . . ?
C14B C13B C12B 119.5(7) . . ?
C14B C13B H13B 120.2 . . ?
C12B C13B H13B 120.2 . . ?
C15B C14B C13B 120.4(8) . . ?
C15B C14B H14B 119.8 . . ?
C13B C14B H14B 119.8 . . ?
C14B C15B C16B 121.0(7) . . ?
C14B C15B H15B 119.5 . . ?
C16B C15B H15B 119.5 . . ?
C15B C16B C17B 120.8(8) . . ?
C15B C16B H16B 119.6 . . ?
C17B C16B H16B 119.6 . . ?
C16B C17B C12B 118.8(8) . . ?
C16B C17B H17B 120.6 . . ?
C12B C17B H17B 120.6 . . ?

loop_
_geom_bond_atom_site_label_1
_geom_bond_atom_site_label_2
_geom_bond_distance
_geom_bond_site_symmetry_2
_geom_bond_publ_flag
O1A N1A 1.418(6) . ?
O1A C1A 1.451(6) . ?
N1A C3A 1.279(7) . ?
C1A N2A 1.433(7) . ?
C1A C6A 1.528(8) . ?
C1A C2A 1.535(7) . ?
O2A C4A 1.441(8) . ?
O2A N2A 1.468(7) . ?
N2A C5A 1.474(8) . ?
C2A C3A 1.501(8) . ?
C2A C4A 1.545(9) . ?
C2A H2A 0.9800 . ?
C3A C12A 1.464(8) . ?
C4A H4A1 0.9700 . ?
C4A H4A2 0.9700 . ?
C5A H5A1 0.9600 . ?
C5A H5A2 0.9600 . ?
C5A H5A3 0.9600 . ?
C6A C7A 1.389(8) . ?
C6A C11A 1.395(9) . ?
C7A C8A 1.382(10) . ?
C7A H7A 0.9300 . ?
C8A C9A 1.341(11) . ?
C8A H8A 0.9300 . ?
C9A C10A 1.348(11) . ?
C9A H9A 0.9300 . ?
C10A C11A 1.400(10) . ?
C10A H10A 0.9300 . ?
C11A H11A 0.9300 . ?
C12A C13A 1.402(9) . ?
C12A C17A 1.407(9) . ?
C13A C14A 1.386(9) . ?
C13A H13A 0.9300 . ?
C14A C15A 1.360(11) . ?
C14A H14A 0.9300 . ?
C15A C16A 1.376(11) . ?
C15A H15A 0.9300 . ?
C16A C17A 1.386(9) . ?
C16A H16A 0.9300 . ?
C17A H17A 0.9300 . ?
O1B N1B 1.421(5) . ?
O1B C1B 1.432(6) . ?
N1B C3B 1.273(8) . ?
C1B N2B 1.458(7) . ?
C1B C6B 1.502(8) . ?
C1B C2B 1.562(8) . ?
N2B O2B 1.475(7) . ?
N2B C5B 1.505(8) . ?
O2B C4B 1.460(8) . ?
C2B C3B 1.500(8) . ?
C2B C4B 1.541(9) . ?
C2B H2B 0.9800 . ?
C3B C12B 1.467(8) . ?
C4B H4B1 0.9700 . ?
C4B H4B2 0.9700 . ?
C5B H5B1 0.9600 . ?
C5B H5B2 0.9600 . ?
C5B H5B3 0.9600 . ?
C6B C11B 1.380(8) . ?
C6B C7B 1.400(9) . ?
C7B C8B 1.377(10) . ?
C7B H7B 0.9300 . ?
C8B C9B 1.332(12) . ?
C8B H8B 0.9300 . ?
C9B C10B 1.372(11) . ?
C9B H9B 0.9300 . ?
C10B C11B 1.404(10) . ?
C10B H10B 0.9300 . ?
C11B H11B 0.9300 . ?
C12B C13B 1.402(9) . ?
C12B C17B 1.416(9) . ?
C13B C14B 1.389(9) . ?
C13B H13B 0.9300 . ?
C14B C15B 1.367(10) . ?
C14B H14B 0.9300 . ?
C15B C16B 1.369(11) . ?
C15B H15B 0.9300 . ?
C16B C17B 1.389(9) . ?
C16B H16B 0.9300 . ?
C17B H17B 0.9300 . ?

loop_
_geom_torsion_atom_site_label_1
_geom_torsion_atom_site_label_2
_geom_torsion_atom_site_label_3
_geom_torsion_atom_site_label_4
_geom_torsion
_geom_torsion_site_symmetry_1
_geom_torsion_site_symmetry_2
_geom_torsion_site_symmetry_3
_geom_torsion_site_symmetry_4
_geom_torsion_publ_flag
C1A O1A N1A C3A 5.2(7) . . . . ?
N1A O1A C1A N2A -123.2(5) . . . . ?
N1A O1A C1A C6A 115.2(5) . . . . ?
N1A O1A C1A C2A -8.7(6) . . . . ?
O1A C1A N2A O2A 75.4(6) . . . . ?
C6A C1A N2A O2A -163.9(5) . . . . ?
C2A C1A N2A O2A -37.9(5) . . . . ?
O1A C1A N2A C5A -39.4(7) . . . . ?
C6A C1A N2A C5A 81.3(6) . . . . ?
C2A C1A N2A C5A -152.7(5) . . . . ?
C4A O2A N2A C1A 52.6(6) . . . . ?
C4A O2A N2A C5A 172.8(5) . . . . ?
N2A C1A C2A C3A 129.1(5) . . . . ?
O1A C1A C2A C3A 8.5(6) . . . . ?
C6A C1A C2A C3A -109.4(6) . . . . ?
N2A C1A C2A C4A 10.0(6) . . . . ?
O1A C1A C2A C4A -110.6(5) . . . . ?
C6A C1A C2A C4A 131.5(6) . . . . ?
O1A N1A C3A C12A -177.6(5) . . . . ?
O1A N1A C3A C2A 1.1(8) . . . . ?
C1A C2A C3A N1A -6.3(8) . . . . ?
C4A C2A C3A N1A 102.3(7) . . . . ?
C1A C2A C3A C12A 172.4(6) . . . . ?
C4A C2A C3A C12A -79.1(8) . . . . ?
N2A O2A C4A C2A -45.5(6) . . . . ?
C3A C2A C4A O2A -86.9(6) . . . . ?
C1A C2A C4A O2A 22.1(6) . . . . ?
N2A C1A C6A C7A 50.8(7) . . . . ?
O1A C1A C6A C7A 175.5(5) . . . . ?
C2A C1A C6A C7A -68.7(7) . . . . ?
N2A C1A C6A C11A -131.4(6) . . . . ?
O1A C1A C6A C11A -6.7(7) . . . . ?
C2A C1A C6A C11A 109.1(6) . . . . ?
C11A C6A C7A C8A 0.9(10) . . . . ?
C1A C6A C7A C8A 178.7(6) . . . . ?
C6A C7A C8A C9A -1.5(11) . . . . ?
C7A C8A C9A C10A 0.3(12) . . . . ?
C8A C9A C10A C11A 1.5(12) . . . . ?
C7A C6A C11A C10A 0.8(9) . . . . ?
C1A C6A C11A C10A -177.0(6) . . . . ?
C9A C10A C11A C6A -2.1(11) . . . . ?
N1A C3A C12A C13A 15.7(11) . . . . ?
C2A C3A C12A C13A -162.8(7) . . . . ?
N1A C3A C12A C17A -166.1(7) . . . . ?
C2A C3A C12A C17A 15.4(10) . . . . ?
C17A C12A C13A C14A 1.9(12) . . . . ?
C3A C12A C13A C14A -179.9(7) . . . . ?
C12A C13A C14A C15A 0.4(14) . . . . ?
C13A C14A C15A C16A -2.2(15) . . . . ?
C14A C15A C16A C17A 1.6(14) . . . . ?
C15A C16A C17A C12A 0.7(13) . . . . ?
C13A C12A C17A C16A -2.5(12) . . . . ?
C3A C12A C17A C16A 179.4(7) . . . . ?
C1B O1B N1B C3B -5.5(8) . . . . ?
N1B O1B C1B N2B 121.6(5) . . . . ?
N1B O1B C1B C6B -114.7(5) . . . . ?
N1B O1B C1B C2B 10.7(7) . . . . ?
O1B C1B N2B O2B -72.4(6) . . . . ?
C6B C1B N2B O2B 163.5(5) . . . . ?
C2B C1B N2B O2B 38.5(6) . . . . ?
O1B C1B N2B C5B 41.3(7) . . . . ?
C6B C1B N2B C5B -82.9(7) . . . . ?
C2B C1B N2B C5B 152.1(5) . . . . ?
C1B N2B O2B C4B -53.0(6) . . . . ?
C5B N2B O2B C4B -172.7(5) . . . . ?
O1B C1B C2B C3B -11.1(6) . . . . ?
N2B C1B C2B C3B -128.3(5) . . . . ?
C6B C1B C2B C3B 110.7(6) . . . . ?
O1B C1B C2B C4B 106.8(6) . . . . ?
N2B C1B C2B C4B -10.4(6) . . . . ?
C6B C1B C2B C4B -131.4(6) . . . . ?
O1B N1B C3B C12B 177.4(6) . . . . ?
O1B N1B C3B C2B -2.9(9) . . . . ?
C4B C2B C3B N1B -100.0(8) . . . . ?
C1B C2B C3B N1B 9.1(8) . . . . ?
C4B C2B C3B C12B 79.7(8) . . . . ?
C1B C2B C3B C12B -171.2(6) . . . . ?
N2B O2B C4B C2B 45.1(6) . . . . ?
C3B C2B C4B O2B 86.5(7) . . . . ?
C1B C2B C4B O2B -21.4(6) . . . . ?
O1B C1B C6B C11B -173.2(5) . . . . ?
N2B C1B C6B C11B -48.2(8) . . . . ?
C2B C1B C6B C11B 69.0(7) . . . . ?
O1B C1B C6B C7B 7.8(8) . . . . ?
N2B C1B C6B C7B 132.8(6) . . . . ?
C2B C1B C6B C7B -110.0(7) . . . . ?
C11B C6B C7B C8B -0.7(10) . . . . ?
C1B C6B C7B C8B 178.3(6) . . . . ?
C6B C7B C8B C9B 0.9(12) . . . . ?
C7B C8B C9B C10B 0.3(12) . . . . ?
C8B C9B C10B C11B -1.6(12) . . . . ?
C7B C6B C11B C10B -0.6(10) . . . . ?
C1B C6B C11B C10B -179.6(6) . . . . ?
C9B C10B C11B C6B 1.8(11) . . . . ?
N1B C3B C12B C13B 161.4(7) . . . . ?
C2B C3B C12B C13B -18.3(11) . . . . ?
N1B C3B C12B C17B -19.1(11) . . . . ?
C2B C3B C12B C17B 161.2(7) . . . . ?
C17B C12B C13B C14B 2.3(11) . . . . ?
C3B C12B C13B C14B -178.2(7) . . . . ?
C12B C13B C14B C15B -3.4(13) . . . . ?
C13B C14B C15B C16B 2.5(14) . . . . ?
C14B C15B C16B C17B -0.3(14) . . . . ?
C15B C16B C17B C12B -0.8(13) . . . . ?
C13B C12B C17B C16B -0.2(11) . . . . ?
C3B C12B C17B C16B -179.7(7) . . . . ?
